data_2223863
loop_
_publ_author_name
'Ye, Yin'
'Shen, Wei-Li'
'Wei, Xian-Wen'

_publ_section_title
;
 (<i>E</i>)-Ethyl 3-(3-bromophenyl)-2-cyanoacrylate
;
_journal_coeditor_code IS2461
_journal_issue 11
_journal_name_full 'Acta Crystallographica Section E'
_journal_page_first o2636
_journal_paper_doi 10.1107/S1600536809039518
_journal_volume 65
_journal_year 2009
_chemical_formula_iupac 'C12 H10 Br N O2'
_chemical_formula_moiety 'C12 H10 Br N O2'
_chemical_formula_sum 'C12 H10 Br N O2'
_chemical_formula_weight 280.12
_chemical_name_systematic
;
(<i>E</i>)-Ethyl 3-(3-bromophenyl)-2-cyanoacrylate
;
_space_group_IT_number 14
_symmetry_cell_setting monoclinic
_symmetry_space_group_name_Hall '-P 2ybc'
_symmetry_space_group_name_H-M 'P 1 21/c 1'
_atom_sites_solution_hydrogens geom
_atom_sites_solution_primary direct
_atom_sites_solution_secondary difmap
_audit_creation_method SHELXL-97
_cell_angle_alpha 90.00
_cell_angle_beta 110.3700(10)
_cell_angle_gamma 90.00
_cell_formula_units_Z 4
_cell_length_a 7.6147(7)
_cell_length_b 21.6015(19)
_cell_length_c 7.6044(7)
_cell_measurement_reflns_used 2803
_cell_measurement_temperature 298(2)
_cell_measurement_theta_max 25.83
_cell_measurement_theta_min 2.85
_cell_volume 1172.62(18)
_computing_cell_refinement 'SAINT (Bruker, 2000)'
_computing_data_collection 'SMART (Bruker, 2000)'
_computing_data_reduction 'SAINT (Bruker, 2000)'
_computing_molecular_graphics 'SHELXTL (Sheldrick, 2008)'
_computing_publication_material 'SHELXTL (Sheldrick, 2008)'
_computing_structure_refinement 'SHELXL97 (Sheldrick, 2008)'
_computing_structure_solution 'SHELXS97 (Sheldrick, 2008)'
_diffrn_ambient_temperature 298(2)
_diffrn_measured_fraction_theta_full 0.996
_diffrn_measured_fraction_theta_max 0.996
_diffrn_measurement_device_type 'Bruker SMART APEX CCD area-detector'
_diffrn_measurement_method '\f and \w'
_diffrn_radiation_monochromator graphite
_diffrn_radiation_source 'fine-focus sealed tube'
_diffrn_radiation_type MoK\a
_diffrn_radiation_wavelength 0.71073
_diffrn_reflns_av_R_equivalents 0.0381
_diffrn_reflns_av_sigmaI/netI 0.0380
_diffrn_reflns_limit_h_max 9
_diffrn_reflns_limit_h_min -9
_diffrn_reflns_limit_k_max 28
_diffrn_reflns_limit_k_min -28
_diffrn_reflns_limit_l_max 9
_diffrn_reflns_limit_l_min -8
_diffrn_reflns_number 10143
_diffrn_reflns_theta_full 27.58
_diffrn_reflns_theta_max 27.58
_diffrn_reflns_theta_min 1.89
_exptl_absorpt_coefficient_mu 3.489
_exptl_absorpt_correction_T_max 0.7511
_exptl_absorpt_correction_T_min 0.5967
_exptl_absorpt_correction_type multi-scan
_exptl_absorpt_process_details '(<i>SADABS</i>; Sheldrick, 1996)'
_exptl_crystal_colour colorless
_exptl_crystal_density_diffrn 1.587
_exptl_crystal_density_method 'not measured'
_exptl_crystal_description block
_exptl_crystal_F_000 560
_exptl_crystal_size_max 0.17
_exptl_crystal_size_mid 0.14
_exptl_crystal_size_min 0.09
_refine_diff_density_max 0.207
_refine_diff_density_min -0.329
_refine_ls_extinction_method none
_refine_ls_goodness_of_fit_ref 0.997
_refine_ls_hydrogen_treatment constr
_refine_ls_matrix_type full
_refine_ls_number_parameters 146
_refine_ls_number_reflns 2698
_refine_ls_number_restraints 0
_refine_ls_restrained_S_all 0.997
_refine_ls_R_factor_all 0.0687
_refine_ls_R_factor_gt 0.0338
_refine_ls_shift/su_max 0.001
_refine_ls_shift/su_mean 0.000
_refine_ls_structure_factor_coef Fsqd
_refine_ls_weighting_details 'calc w=1/[\s^2^(Fo^2^)+(0.0337P)^2^+0.2149P] where P=(Fo^2^+2Fc^2^)/3'
_refine_ls_weighting_scheme calc
_refine_ls_wR_factor_gt 0.0684
_refine_ls_wR_factor_ref 0.0805
_reflns_number_gt 1730
_reflns_number_total 2698
_reflns_threshold_expression I>2\s(I)
_cod_data_source_file is2461.cif
_cod_data_source_block I
_cod_depositor_comments
;
The following automatic conversions were performed:
'_symmetry_cell_setting' value 'Monoclinic' changed to 'monoclinic'
according to '/home/saulius/struct/CIF-dictionaries/cif_core.dic'
dictionary named 'cif_core.dic' version 2.4.1 from 2010-06-29.

Automatic conversion script
Id: cif_fix_enum 1527 2010-12-29 10:47:43Z saulius 

The following automatic conversions were performed:

'_symmetry_cell_setting' value 'Monoclinic' changed to 'monoclinic'
according to /home/saulius/struct/CIF-dictionaries/cif_core.dic
dictionary named 'cif_core.dic' version 2.4.1 from 2010-06-29.

Automatic conversion script
Id: cif_fix_values 1715 2011-07-08 13:25:40Z adriana 
;
_cod_original_sg_symbol_H-M 'P 21/c'
_cod_database_code 2223863
_cod_database_fobs_code 2223863

loop_
_symmetry_equiv_pos_as_xyz
'x, y, z'
'-x, y+1/2, -z+1/2'
'-x, -y, -z'
'x, -y-1/2, z-1/2'

loop_
_atom_site_type_symbol
_atom_site_label
_atom_site_fract_x
_atom_site_fract_y
_atom_site_fract_z
_atom_site_U_iso_or_equiv
_atom_site_adp_type
_atom_site_calc_flag
_atom_site_refinement_flags
_atom_site_occupancy
_atom_site_disorder_assembly
_atom_site_disorder_group
Br Br1 1.32627(4) 0.459872(14) 0.80815(5) 0.06743(14) Uani d . 1 . .
C C5 1.1401(4) 0.40161(12) 0.6781(4) 0.0491(7) Uani d . 1 . .
C C6 0.9564(4) 0.42010(12) 0.6053(4) 0.0464(6) Uani d . 1 . .
H H6 0.9240 0.4608 0.6193 0.056 Uiso calc R 1 . .
C C7 0.6257(4) 0.39971(12) 0.4366(4) 0.0481(6) Uani d . 1 . .
H H7 0.6060 0.4373 0.4862 0.058 Uiso calc R 1 . .
C C1 0.8179(3) 0.37725(11) 0.5098(4) 0.0460(6) Uani d . 1 . .
N N1 0.4728(3) 0.27353(12) 0.1299(4) 0.0694(7) Uani d . 1 . .
C C8 0.4721(3) 0.37490(11) 0.3089(3) 0.0438(6) Uani d . 1 . .
C C4 1.1939(4) 0.34169(14) 0.6612(4) 0.0626(8) Uani d . 1 . .
H H4 1.3192 0.3301 0.7101 0.075 Uiso calc R 1 . .
C C2 0.8709(4) 0.31640(13) 0.4958(4) 0.0629(8) Uani d . 1 . .
H H2 0.7806 0.2870 0.4362 0.075 Uiso calc R 1 . .
C C10 -0.0327(4) 0.40634(13) 0.0878(4) 0.0579(8) Uani d . 1 . .
H H10A -0.0360 0.4404 0.0035 0.069 Uiso calc R 1 . .
H H10B -0.0578 0.4225 0.1957 0.069 Uiso calc R 1 . .
C C11 -0.1756(4) 0.35851(14) -0.0101(5) 0.0682(9) Uani d . 1 . .
H H11A -0.1452 0.3412 -0.1122 0.102 Uiso calc R 1 . .
H H11B -0.2972 0.3774 -0.0577 0.102 Uiso calc R 1 . .
H H11C -0.1759 0.3263 0.0768 0.102 Uiso calc R 1 . .
C C3 1.0573(4) 0.29951(14) 0.5701(5) 0.0754(10) Uani d . 1 . .
H H3 1.0912 0.2588 0.5582 0.090 Uiso calc R 1 . .
O O2 0.1493(2) 0.37612(8) 0.1469(2) 0.0517(5) Uani d . 1 . .
O O1 0.2787(3) 0.46073(9) 0.3104(3) 0.0703(6) Uani d . 1 . .
C C12 0.4724(3) 0.31789(13) 0.2110(4) 0.0500(7) Uani d . 1 . .
C C9 0.2926(4) 0.40931(13) 0.2581(4) 0.0493(7) Uani d . 1 . .

loop_
_atom_site_aniso_label
_atom_site_aniso_U_11
_atom_site_aniso_U_22
_atom_site_aniso_U_33
_atom_site_aniso_U_12
_atom_site_aniso_U_13
_atom_site_aniso_U_23
Br1 0.04546(19) 0.0595(2) 0.0794(2) -0.00844(14) -0.00088(15) -0.00303(16)
C5 0.0422(15) 0.0497(16) 0.0478(16) -0.0039(12) 0.0061(13) 0.0000(12)
C6 0.0477(16) 0.0381(14) 0.0488(16) 0.0000(11) 0.0109(12) 0.0000(12)
C7 0.0445(15) 0.0409(14) 0.0548(17) -0.0001(11) 0.0119(13) -0.0013(12)
C1 0.0394(14) 0.0436(14) 0.0476(16) -0.0031(11) 0.0058(12) 0.0004(12)
N1 0.0519(15) 0.0609(16) 0.092(2) -0.0110(12) 0.0204(14) -0.0237(15)
C8 0.0381(14) 0.0438(14) 0.0474(16) -0.0023(11) 0.0123(12) -0.0003(12)
C4 0.0421(16) 0.0558(17) 0.076(2) 0.0073(13) 0.0024(15) -0.0037(15)
C2 0.0503(17) 0.0469(16) 0.074(2) -0.0019(13) -0.0010(15) -0.0078(14)
C10 0.0349(15) 0.0605(18) 0.073(2) 0.0057(13) 0.0125(14) -0.0015(15)
C11 0.0390(16) 0.077(2) 0.079(2) -0.0025(15) 0.0092(15) 0.0018(17)
C3 0.0539(19) 0.0490(17) 0.102(3) 0.0099(14) 0.0000(18) -0.0102(17)
O2 0.0350(10) 0.0511(11) 0.0634(12) -0.0005(8) 0.0098(9) -0.0070(9)
O1 0.0505(12) 0.0600(13) 0.0904(16) 0.0028(10) 0.0119(11) -0.0251(11)
C12 0.0329(14) 0.0529(16) 0.0594(18) -0.0069(12) 0.0098(13) -0.0009(14)
C9 0.0410(15) 0.0534(17) 0.0505(17) -0.0041(12) 0.0120(13) -0.0033(13)

loop_
_atom_type_symbol
_atom_type_description
_atom_type_scat_dispersion_real
_atom_type_scat_dispersion_imag
_atom_type_scat_source
C C 0.0033 0.0016 'International Tables Vol C Tables 4.2.6.8 and 6.1.1.4'
H H 0.0000 0.0000 'International Tables Vol C Tables 4.2.6.8 and 6.1.1.4'
N N 0.0061 0.0033 'International Tables Vol C Tables 4.2.6.8 and 6.1.1.4'
O O 0.0106 0.0060 'International Tables Vol C Tables 4.2.6.8 and 6.1.1.4'
Br Br -0.2901 2.4595 'International Tables Vol C Tables 4.2.6.8 and 6.1.1.4'

loop_
_geom_angle_atom_site_label_1
_geom_angle_atom_site_label_2
_geom_angle_atom_site_label_3
_geom_angle_site_symmetry_1
_geom_angle_site_symmetry_3
_geom_angle
_geom_angle_publ_flag
C6 C5 C4 . . 122.0(2) ?
C6 C5 Br1 . . 119.3(2) ?
C4 C5 Br1 . . 118.7(2) ?
C5 C6 C1 . . 119.6(2) ?
C5 C6 H6 . . 120.2 ?
C1 C6 H6 . . 120.2 ?
C8 C7 C1 . . 130.5(2) n
C8 C7 H7 . . 114.8 ?
C1 C7 H7 . . 114.8 ?
C2 C1 C6 . . 118.6(2) ?
C2 C1 C7 . . 124.5(2) ?
C6 C1 C7 . . 116.9(2) ?
C7 C8 C12 . . 123.9(2) n
C7 C8 C9 . . 118.6(2) ?
C12 C8 C9 . . 117.5(2) ?
C3 C4 C5 . . 118.2(3) ?
C3 C4 H4 . . 120.9 ?
C5 C4 H4 . . 120.9 ?
C3 C2 C1 . . 120.2(3) ?
C3 C2 H2 . . 119.9 ?
C1 C2 H2 . . 119.9 ?
O2 C10 C11 . . 107.1(2) ?
O2 C10 H10A . . 110.3 ?
C11 C10 H10A . . 110.3 ?
O2 C10 H10B . . 110.3 ?
C11 C10 H10B . . 110.3 ?
H10A C10 H10B . . 108.6 ?
C10 C11 H11A . . 109.5 ?
C10 C11 H11B . . 109.5 ?
H11A C11 H11B . . 109.5 ?
C10 C11 H11C . . 109.5 ?
H11A C11 H11C . . 109.5 ?
H11B C11 H11C . . 109.5 ?
C4 C3 C2 . . 121.3(3) ?
C4 C3 H3 . . 119.3 ?
C2 C3 H3 . . 119.3 ?
C9 O2 C10 . . 115.9(2) ?
N1 C12 C8 . . 178.3(3) n
O1 C9 O2 . . 124.2(3) ?
O1 C9 C8 . . 124.0(2) ?
O2 C9 C8 . . 111.8(2) ?

loop_
_geom_bond_atom_site_label_1
_geom_bond_atom_site_label_2
_geom_bond_site_symmetry_2
_geom_bond_distance
_geom_bond_publ_flag
Br1 C5 . 1.896(2) n
C5 C6 . 1.372(3) ?
C5 C4 . 1.377(4) ?
C6 C1 . 1.401(3) ?
C6 H6 . 0.9300 ?
C7 C8 . 1.344(3) n
C7 C1 . 1.456(3) ?
C7 H7 . 0.9300 ?
C1 C2 . 1.390(4) ?
N1 C12 . 1.140(3) n
C8 C12 . 1.439(4) ?
C8 C9 . 1.484(4) n
C4 C3 . 1.374(4) ?
C4 H4 . 0.9300 ?
C2 C3 . 1.382(4) ?
C2 H2 . 0.9300 ?
C10 O2 . 1.454(3) ?
C10 C11 . 1.497(4) ?
C10 H10A . 0.9700 ?
C10 H10B . 0.9700 ?
C11 H11A . 0.9600 ?
C11 H11B . 0.9600 ?
C11 H11C . 0.9600 ?
C3 H3 . 0.9300 ?
O2 C9 . 1.333(3) ?
O1 C9 . 1.197(3) ?

loop_
_geom_hbond_atom_site_label_D
_geom_hbond_atom_site_label_H
_geom_hbond_atom_site_label_A
_geom_hbond_site_symmetry_A
_geom_hbond_distance_DH
_geom_hbond_distance_HA
_geom_hbond_distance_DA
_geom_hbond_angle_DHA
_geom_hbond_publ_flag
C6 H6 O1 3_666 0.93 2.47 3.323(3) 152 yes

loop_
_geom_torsion_atom_site_label_1
_geom_torsion_atom_site_label_2
_geom_torsion_atom_site_label_3
_geom_torsion_atom_site_label_4
_geom_torsion_site_symmetry_1
_geom_torsion_site_symmetry_2
_geom_torsion_site_symmetry_3
_geom_torsion_site_symmetry_4
_geom_torsion
_geom_torsion_publ_flag
C4 C5 C6 C1 . . . . -0.3(4) ?
Br1 C5 C6 C1 . . . . -179.72(19) ?
C5 C6 C1 C2 . . . . 1.6(4) ?
C5 C6 C1 C7 . . . . 179.8(2) ?
C8 C7 C1 C2 . . . . -17.9(5) n
C8 C7 C1 C6 . . . . 164.1(3) n
C1 C7 C8 C12 . . . . -1.8(5) ?
C1 C7 C8 C9 . . . . -178.8(3) ?
C6 C5 C4 C3 . . . . -0.8(5) ?
Br1 C5 C4 C3 . . . . 178.7(2) ?
C6 C1 C2 C3 . . . . -1.9(5) ?
C7 C1 C2 C3 . . . . -179.9(3) ?
C5 C4 C3 C2 . . . . 0.5(5) ?
C1 C2 C3 C4 . . . . 0.9(5) ?
C11 C10 O2 C9 . . . . -171.7(2) ?
C10 O2 C9 O1 . . . . 0.5(4) ?
C10 O2 C9 C8 . . . . -179.3(2) ?
C7 C8 C9 O1 . . . . 7.3(4) ?
C12 C8 C9 O1 . . . . -169.9(3) ?
C7 C8 C9 O2 . . . . -172.8(2) ?
C12 C8 C9 O2 . . . . 9.9(3) ?

loop_
_cod_related_entry_id
_cod_related_entry_database
_cod_related_entry_code
1 ChemSpider 4526992
